data_7060511
loop_
_publ_author_name
'Tehrani, Tahereh'
'Meghdadi, Soraia'
'Salarvand, Zohreh'
'Tavakoli, Behnam'
'Eskandari, Kiamars'
'Amirnasr, Mehdi'

_publ_section_title
;
 An anthracene--quinoline based dual-mode fluorometric--colorimetric
 sensor for the detection of Fe3+ and its application in live cell imaging
;
_journal_issue 18
_journal_name_full 'New Journal of Chemistry'
_journal_page_first 8109
_journal_page_last 8117
_journal_paper_doi 10.1039/D1NJ00178G
_journal_volume 45
_journal_year 2021
_chemical_formula_moiety 'C24 H16 N2 O'
_chemical_formula_sum 'C24 H16 N2 O'
_chemical_formula_weight 348.40
_space_group_crystal_system triclinic
_space_group_IT_number 2
_space_group_name_Hall '-P 1'
_space_group_name_H-M_alt 'P -1'
_atom_sites_solution_hydrogens mixed
_audit_creation_method SHELXL-2018/3
_audit_update_record
;
2020-05-11 deposited with the CCDC.	2021-03-29 downloaded from the CCDC.
;
_cell_angle_alpha 89.63(3)
_cell_angle_beta 87.94(3)
_cell_angle_gamma 89.72(3)
_cell_formula_units_Z 8
_cell_length_a 8.8312(18)
_cell_length_b 16.467(3)
_cell_length_c 24.385(5)
_cell_measurement_reflns_used 546
_cell_measurement_temperature 296(2)
_cell_measurement_theta_max 26.75
_cell_measurement_theta_min 2.45
_cell_volume 3543.7(12)
_computing_cell_refinement 'X-Area 1.43 (Stoe & Cie GmbH, 2005)'
_computing_data_collection 'X-Area 1.43 (Stoe & Cie GmbH, 2005)'
_computing_data_reduction 'X-Area 1.43 (Stoe & Cie GmbH, 2005)'
_computing_molecular_graphics SHELXTL
_computing_publication_material 'SHELXTL, PLATON (Spek, 2009)'
_computing_structure_refinement SHELXTL
_computing_structure_solution 'SHELXTL (Sheldrick, 2008)'
_diffrn_ambient_temperature 296(2)
_diffrn_measured_fraction_theta_full 0.632
_diffrn_measured_fraction_theta_max 0.596
_diffrn_measurement_device_type 'stoe ipds 2t'
_diffrn_measurement_method '\w scan'
_diffrn_radiation_type MoK\a
_diffrn_radiation_wavelength 0.71073
_diffrn_reflns_av_R_equivalents 0.0945
_diffrn_reflns_av_unetI/netI 0.7295
_diffrn_reflns_Laue_measured_fraction_full 0.632
_diffrn_reflns_Laue_measured_fraction_max 0.596
_diffrn_reflns_limit_h_max 9
_diffrn_reflns_limit_h_min -12
_diffrn_reflns_limit_k_max 22
_diffrn_reflns_limit_k_min -22
_diffrn_reflns_limit_l_max 33
_diffrn_reflns_limit_l_min -27
_diffrn_reflns_number 15362
_diffrn_reflns_point_group_measured_fraction_full 0.632
_diffrn_reflns_point_group_measured_fraction_max 0.596
_diffrn_reflns_theta_full 25.242
_diffrn_reflns_theta_max 29.640
_diffrn_reflns_theta_min 2.613
_diffrn_source sealed-tube
_exptl_absorpt_coefficient_mu 0.081
_exptl_absorpt_correction_type multi-scan
_exptl_crystal_colour colorless
_exptl_crystal_density_diffrn 1.303
_exptl_crystal_description block
_exptl_crystal_F_000 1450
_exptl_crystal_size_max 0.210
_exptl_crystal_size_mid 0.110
_exptl_crystal_size_min 0.070
_refine_diff_density_max 0.136
_refine_diff_density_min -0.125
_refine_diff_density_rms 0.026
_refine_ls_extinction_method none
_refine_ls_goodness_of_fit_ref 0.504
_refine_ls_hydrogen_treatment constr
_refine_ls_matrix_type full
_refine_ls_number_parameters 877
_refine_ls_number_reflns 11915
_refine_ls_number_restraints 0
_refine_ls_restrained_S_all 0.504
_refine_ls_R_factor_all 0.4154
_refine_ls_R_factor_gt 0.0565
_refine_ls_shift/su_max 0.007
_refine_ls_shift/su_mean 0.001
_refine_ls_structure_factor_coef Fsqd
_refine_ls_weighting_details 'w=1/[\s^2^(Fo^2^)+(0.0100P)^2^] where P=(Fo^2^+2Fc^2^)/3'
_refine_ls_weighting_scheme calc
_refine_ls_wR_factor_gt 0.0691
_refine_ls_wR_factor_ref 0.1089
_reflns_Friedel_coverage 0.000
_reflns_number_gt 1273
_reflns_number_total 11915
_reflns_threshold_expression 'I > 2\s(I)'
_cod_data_source_file d1nj00178g2.cif
_cod_data_source_block a
_cod_depositor_comments
;
        Adding full bibliography for 7060511.cif.

2025-01-11
Z value and formula fixed to values more according to usual
chemical conventions.                 miguel
;
_cod_original_formula_sum 'C96 H61 N8 O4'
_cod_original_formula_weight 1390.52
_cod_original_formula_moiety 'C96 H61 N8 O4'
_cod_original_formula_units_Z 2
_cod_original_cell_volume 3543.8(12)
_cod_database_code 7060511
_shelx_shelxl_version_number 2018/3
_shelx_space_group_comment
;
The symmetry employed for this shelxl refinement is uniquely defined
by the following loop, which should always be used as a source of
symmetry information in preference to the above space-group names.
They are only intended as comments.
;
_shelx_estimated_absorpt_t_min 0.983
_shelx_estimated_absorpt_t_max 0.994

loop_
_space_group_symop_operation_xyz
'x, y, z'
'-x, -y, -z'

loop_
_atom_site_label
_atom_site_type_symbol
_atom_site_fract_x
_atom_site_fract_y
_atom_site_fract_z
_atom_site_U_iso_or_equiv
_atom_site_adp_type
_atom_site_occupancy
_atom_site_site_symmetry_order
_atom_site_calc_flag
_atom_site_refinement_flags_posn
_atom_site_refinement_flags_adp
_atom_site_refinement_flags_occupancy
_atom_site_disorder_assembly
_atom_site_disorder_group
C1 C 0.8756(10) -0.1394(9) 0.3191(3) 0.064(5) Uani 1 1 d . . . . .
C2 C 0.9454(10) -0.0792(8) 0.3476(3) 0.069(2) Uani 1 1 d . . . . .
H2A H 0.925118 -0.025031 0.339527 0.082 Uiso 1 1 calc R U . . .
C3 C 1.0451(13) -0.0982(10) 0.3879(4) 0.088(6) Uani 1 1 d . . . . .
H3A H 1.096393 -0.055031 0.402960 0.105 Uiso 1 1 calc R U . . .
C4 C 1.0747(11) -0.1688(9) 0.4069(4) 0.086(6) Uani 1 1 d . . . . .
H4A H 1.138497 -0.175393 0.436190 0.103 Uiso 1 1 calc R U . . .
C5 C 1.0068(8) -0.2376(7) 0.3818(3) 0.055(4) Uani 1 1 d . . . . .
C6 C 0.9034(10) -0.2158(7) 0.3386(3) 0.047(3) Uani 1 1 d . . . . .
C8 C 0.8682(13) -0.3697(10) 0.3317(6) 0.110(6) Uani 1 1 d . . . . .
H8A H 0.824679 -0.414936 0.316061 0.132 Uiso 1 1 calc R U . . .
C9 C 0.9599(10) -0.3760(7) 0.3707(3) 0.069(2) Uani 1 1 d . . . . .
H9A H 0.981976 -0.429248 0.380695 0.082 Uiso 1 1 calc R U . . .
C10 C 1.0287(10) -0.3210(7) 0.3991(4) 0.069(2) Uani 1 1 d . . . . .
H10A H 1.088033 -0.334675 0.428557 0.082 Uiso 1 1 calc R U . . .
C11 C 0.7476(12) -0.0619(9) 0.2458(4) 0.072(2) Uani 1 1 d . . . . .
C12 C 0.6326(10) -0.0878(7) 0.2011(3) 0.067(4) Uani 1 1 d . . . . .
C13 C 0.6878(9) -0.1198(6) 0.1530(4) 0.054(3) Uani 1 1 d . . . . .
C14 C 0.8361(9) -0.1434(8) 0.1421(3) 0.078(4) Uani 1 1 d . . . . .
H14A H 0.905933 -0.138473 0.169511 0.093 Uiso 1 1 calc R U . . .
C15 C 0.8847(10) -0.1745(7) 0.0908(4) 0.083(5) Uani 1 1 d . . . . .
H15A H 0.983660 -0.192881 0.084820 0.100 Uiso 1 1 calc R U . . .
C16 C 0.7743(13) -0.1773(8) 0.0468(4) 0.102(6) Uani 1 1 d . . . . .
H16A H 0.805977 -0.193615 0.011806 0.122 Uiso 1 1 calc R U . . .
C17 C 0.6349(10) -0.1575(9) 0.0563(4) 0.104(6) Uani 1 1 d . . . . .
H17A H 0.566576 -0.164523 0.028603 0.125 Uiso 1 1 calc R U . . .
C18 C 0.5799(11) -0.1248(7) 0.1081(3) 0.063(4) Uani 1 1 d . . . . .
C19 C 0.4373(10) -0.1059(7) 0.1166(4) 0.065(4) Uani 1 1 d . . . . .
H19A H 0.369350 -0.112249 0.088704 0.078 Uiso 1 1 calc R U . . .
C20 C 0.3873(9) -0.0766(8) 0.1668(4) 0.076(5) Uani 1 1 d . . . . .
C21 C 0.2335(11) -0.0475(9) 0.1735(4) 0.098(5) Uani 1 1 d . . . . .
H21A H 0.169038 -0.049913 0.144226 0.117 Uiso 1 1 calc R U . . .
C22 C 0.1816(9) -0.0162(8) 0.2230(5) 0.106(6) Uani 1 1 d . . . . .
H22A H 0.079700 -0.002797 0.228020 0.127 Uiso 1 1 calc R U . . .
C23 C 0.2846(11) -0.0039(9) 0.2673(4) 0.113(7) Uani 1 1 d . . . . .
H23A H 0.249667 0.020981 0.299560 0.135 Uiso 1 1 calc R U . . .
C24 C 0.4297(10) -0.0281(7) 0.2621(3) 0.069(4) Uani 1 1 d . . . . .
H24A H 0.494536 -0.022270 0.291062 0.083 Uiso 1 1 calc R U . . .
C25 C 0.4830(9) -0.0629(7) 0.2116(4) 0.060(4) Uani 1 1 d . . . . .
C26 C 1.3074(11) 0.2119(9) 0.5166(4) 0.086(3) Uani 1 1 d . . . . .
C27 C 1.3721(10) 0.1475(9) 0.5399(3) 0.086(3) Uani 1 1 d . . . . .
H27A H 1.351378 0.095962 0.526859 0.104 Uiso 1 1 calc R U . . .
C28 C 1.4749(9) 0.1558(7) 0.5855(3) 0.086(3) Uani 1 1 d . . . . .
H28A H 1.513051 0.110984 0.603897 0.104 Uiso 1 1 calc R U . . .
C29 C 1.5140(10) 0.2397(8) 0.6003(3) 0.082(5) Uani 1 1 d . . . . .
H29A H 1.585920 0.249094 0.626484 0.099 Uiso 1 1 calc R U . . .
C36 C 1.1754(12) 0.1363(9) 0.4424(4) 0.072(2) Uani 1 1 d . . . . .
C37 C 1.0764(10) 0.1499(7) 0.3946(4) 0.071(4) Uani 1 1 d . . . . .
C38 C 0.9227(9) 0.1291(6) 0.4024(3) 0.040(3) Uani 1 1 d . . . . .
C39 C 0.8630(10) 0.1000(7) 0.4494(4) 0.062(3) Uani 1 1 d . . . . .
H39A H 0.926099 0.093637 0.478899 0.074 Uiso 1 1 calc R U . . .
C40 C 0.7113(12) 0.0785(8) 0.4569(4) 0.100(6) Uani 1 1 d . . . . .
H40A H 0.672126 0.061490 0.490956 0.120 Uiso 1 1 calc R U . . .
C41 C 0.6206(11) 0.0835(8) 0.4117(5) 0.083(4) Uani 1 1 d . . . . .
H41A H 0.522692 0.063010 0.414762 0.099 Uiso 1 1 calc R U . . .
C42 C 0.6672(9) 0.1162(8) 0.3644(4) 0.088(5) Uani 1 1 d . . . . .
H42A H 0.601400 0.123696 0.335839 0.106 Uiso 1 1 calc R U . . .
C43 C 0.8203(10) 0.1390(7) 0.3590(3) 0.052(4) Uani 1 1 d . . . . .
C44 C 0.8823(9) 0.1636(7) 0.3111(4) 0.070(4) Uani 1 1 d . . . . .
H44A H 0.820704 0.161281 0.280995 0.084 Uiso 1 1 calc R U . . .
C45 C 1.0284(10) 0.1924(7) 0.3009(3) 0.058(4) Uani 1 1 d . . . . .
C46 C 1.0915(11) 0.2250(8) 0.2512(4) 0.080(5) Uani 1 1 d . . . . .
H46A H 1.028495 0.231392 0.221724 0.096 Uiso 1 1 calc R U . . .
C47 C 1.2400(11) 0.2475(8) 0.2443(4) 0.084(5) Uani 1 1 d . . . . .
H47A H 1.275527 0.268615 0.210873 0.100 Uiso 1 1 calc R U . . .
C48 C 1.3414(10) 0.2384(8) 0.2891(4) 0.082(5) Uani 1 1 d . . . . .
H48A H 1.442053 0.254277 0.284840 0.098 Uiso 1 1 calc R U . . .
C49 C 1.2905(9) 0.2078(7) 0.3352(4) 0.066(4) Uani 1 1 d . . . . .
H49A H 1.358795 0.202326 0.363113 0.079 Uiso 1 1 calc R U . . .
C50 C 1.1302(9) 0.1803(7) 0.3475(3) 0.056(4) Uani 1 1 d . . . . .
C51 C 0.6253(9) 0.3580(8) 0.1790(3) 0.051(4) Uani 1 1 d . . . . .
C52 C 0.5563(10) 0.4250(8) 0.1508(3) 0.074(4) Uani 1 1 d . . . . .
H52A H 0.574975 0.478912 0.159242 0.089 Uiso 1 1 calc R U . . .
C53 C 0.4573(12) 0.4019(9) 0.1090(4) 0.087(5) Uani 1 1 d . . . . .
H53A H 0.408371 0.443793 0.090911 0.104 Uiso 1 1 calc R U . . .
C54 C 0.4278(13) 0.3287(11) 0.0935(4) 0.092(6) Uani 1 1 d . . . . .
H54A H 0.360066 0.319628 0.065903 0.111 Uiso 1 1 calc R U . . .
C55 C 0.4950(10) 0.2681(9) 0.1173(4) 0.057(4) Uani 1 1 d . . . . .
C56 C 0.6037(10) 0.2771(9) 0.1627(3) 0.063(5) Uani 1 1 d . . . . .
C58 C 0.6415(11) 0.1476(9) 0.1722(4) 0.099(4) Uani 1 1 d . . . . .
H58A H 0.692633 0.105267 0.188978 0.119 Uiso 1 1 calc R U . . .
C59 C 0.5444(12) 0.1257(10) 0.1321(4) 0.099(4) Uani 1 1 d . . . . .
H59A H 0.531405 0.070993 0.124433 0.119 Uiso 1 1 calc R U . . .
C60 C 0.4684(9) 0.1814(8) 0.1041(3) 0.054(4) Uani 1 1 d . . . . .
H60A H 0.401457 0.166657 0.077416 0.065 Uiso 1 1 calc R U . . .
C61 C 0.7673(13) 0.4314(10) 0.2539(5) 0.072(2) Uani 1 1 d . . . . .
C62 C 0.8623(9) 0.4194(7) 0.2986(4) 0.067(4) Uani 1 1 d . . . . .
C63 C 1.0098(11) 0.4371(7) 0.2898(4) 0.064(4) Uani 1 1 d . . . . .
C64 C 1.0697(12) 0.4718(8) 0.2390(5) 0.102(6) Uani 1 1 d . . . . .
H64A H 1.004675 0.478416 0.210122 0.123 Uiso 1 1 calc R U . . .
C65 C 1.2137(12) 0.4950(8) 0.2314(4) 0.106(6) Uani 1 1 d . . . . .
H65A H 1.246113 0.514681 0.197111 0.127 Uiso 1 1 calc R U . . .
C66 C 1.3168(12) 0.4906(9) 0.2733(6) 0.114(7) Uani 1 1 d . . . . .
H66A H 1.414210 0.510927 0.267558 0.136 Uiso 1 1 calc R U . . .
C67 C 1.2749(10) 0.4560(8) 0.3235(4) 0.090(5) Uani 1 1 d . . . . .
H67A H 1.345480 0.450928 0.350748 0.108 Uiso 1 1 calc R U . . .
C68 C 1.1183(9) 0.4272(7) 0.3338(4) 0.075(5) Uani 1 1 d . . . . .
C69 C 1.0604(11) 0.3999(7) 0.3819(4) 0.069(4) Uani 1 1 d . . . . .
H69A H 1.125106 0.401048 0.411133 0.083 Uiso 1 1 calc R U . . .
C70 C 0.9112(9) 0.3691(9) 0.3941(5) 0.099(6) Uani 1 1 d . . . . .
C71 C 0.8606(14) 0.3389(8) 0.4442(4) 0.093(6) Uani 1 1 d . . . . .
H71A H 0.926622 0.333482 0.472853 0.112 Uiso 1 1 calc R U . . .
C72 C 0.7097(13) 0.3166(8) 0.4513(4) 0.084(5) Uani 1 1 d . . . . .
H72A H 0.672972 0.293890 0.484173 0.101 Uiso 1 1 calc R U . . .
C73 C 0.6146(11) 0.3296(9) 0.4071(5) 0.101(6) Uani 1 1 d . . . . .
H73A H 0.512742 0.316497 0.412145 0.121 Uiso 1 1 calc R U . . .
C74 C 0.6623(11) 0.3608(8) 0.3561(4) 0.094(6) Uani 1 1 d . . . . .
H74A H 0.594584 0.366363 0.327997 0.113 Uiso 1 1 calc R U . . .
C75 C 0.8139(10) 0.3836(7) 0.3481(4) 0.057(4) Uani 1 1 d . . . . .
C76 C 0.1875(10) 0.7085(8) -0.0173(3) 0.067(4) Uani 1 1 d . . . . .
C77 C 0.1214(11) 0.6399(9) -0.0417(4) 0.111(3) Uani 1 1 d . . . . .
H77A H 0.135240 0.586473 -0.030311 0.133 Uiso 1 1 calc R U . . .
C78 C 0.0252(14) 0.6660(11) -0.0887(4) 0.118(7) Uani 1 1 d . . . . .
H78A H -0.010125 0.625134 -0.111038 0.141 Uiso 1 1 calc R U . . .
C79 C -0.0123(13) 0.7388(10) -0.1007(5) 0.099(7) Uani 1 1 d . . . . .
H79A H -0.084163 0.747803 -0.127104 0.118 Uiso 1 1 calc R U . . .
C86 C 0.3145(11) 0.6355(10) 0.0582(5) 0.072(2) Uani 1 1 d . . . . .
C87 C 0.4253(9) 0.6541(7) 0.1041(3) 0.069(4) Uani 1 1 d . . . . .
C88 C 0.5743(9) 0.6309(7) 0.0982(3) 0.054(4) Uani 1 1 d . . . . .
C89 C 0.6464(12) 0.5945(8) 0.0485(4) 0.089(5) Uani 1 1 d . . . . .
H89A H 0.584407 0.583483 0.019416 0.107 Uiso 1 1 calc R U . . .
C90 C 0.7906(12) 0.5763(9) 0.0420(5) 0.107(6) Uani 1 1 d . . . . .
H90A H 0.828034 0.557746 0.008150 0.129 Uiso 1 1 calc R U . . .
C91 C 0.8882(10) 0.5846(8) 0.0850(4) 0.103(6) Uani 1 1 d . . . . .
H91A H 0.989370 0.569078 0.080933 0.124 Uiso 1 1 calc R U . . .
C92 C 0.8330(9) 0.6156(6) 0.1328(4) 0.058(3) Uani 1 1 d . . . . .
H92A H 0.899660 0.622029 0.161101 0.070 Uiso 1 1 calc R U . . .
C93 C 0.6780(9) 0.6392(6) 0.1427(3) 0.050(3) Uani 1 1 d . . . . .
C94 C 0.6182(10) 0.6738(7) 0.1913(3) 0.066(4) Uani 1 1 d . . . . .
H94A H 0.683761 0.682787 0.219624 0.079 Uiso 1 1 calc R U . . .
C95 C 0.4661(9) 0.6955(6) 0.1998(3) 0.058(4) Uani 1 1 d . . . . .
C96 C 0.4013(11) 0.7290(7) 0.2504(3) 0.073(4) Uani 1 1 d . . . . .
H96A H 0.462865 0.739270 0.279678 0.088 Uiso 1 1 calc R U . . .
C97 C 0.2577(10) 0.7447(8) 0.2546(4) 0.077(5) Uani 1 1 d . . . . .
H97A H 0.217280 0.762062 0.288249 0.092 Uiso 1 1 calc R U . . .
C98 C 0.1588(9) 0.7365(8) 0.2103(4) 0.093(5) Uani 1 1 d . . . . .
H98A H 0.056654 0.750455 0.213553 0.111 Uiso 1 1 calc R U . . .
C99 C 0.2237(12) 0.7068(7) 0.1623(4) 0.078(4) Uani 1 1 d . . . . .
H99A H 0.159268 0.699338 0.133469 0.093 Uiso 1 1 calc R U . . .
C100 C 0.3712(9) 0.6871(7) 0.1526(3) 0.065(4) Uani 1 1 d . . . . .
N1 N 0.7766(7) -0.1337(6) 0.2766(3) 0.073(4) Uani 1 1 d . . . . .
H1A H 0.726729 -0.179319 0.268303 0.088 Uiso 1 1 d R U . . .
N2 N 1.2141(6) 0.2058(5) 0.4730(2) 0.067(3) Uani 1 1 d . . . . .
H2B H 1.171754 0.252921 0.462325 0.080 Uiso 1 1 d R U . . .
N3 N 0.7281(8) 0.3625(6) 0.2206(3) 0.084(4) Uani 1 1 d . . . . .
H3B H 0.776261 0.315763 0.228423 0.101 Uiso 1 1 d R U . . .
N4 N 0.2859(7) 0.7047(6) 0.0296(3) 0.072(4) Uani 1 1 d . . . . .
H4B H 0.329969 0.751136 0.039808 0.087 Uiso 1 1 d R U . . .
N5 N 0.8359(7) -0.2886(7) 0.3134(3) 0.076(4) Uani 1 1 d . . . . .
N6 N 1.2820(5) 0.3503(4) 0.50586(17) 0.103(5) Uani 1 1 d G . . . .
C31 C 1.3483(6) 0.2864(3) 0.5339(2) 0.068(4) Uani 1 1 d G . . . .
C30 C 1.4456(7) 0.3021(4) 0.5760(2) 0.110(7) Uani 1 1 d G . . . .
C35 C 1.4766(6) 0.3818(5) 0.5902(2) 0.088(5) Uani 1 1 d G . . . .
C34 C 1.4102(7) 0.4458(3) 0.5622(3) 0.116(6) Uani 1 1 d G . . . .
C33 C 1.3129(7) 0.4300(4) 0.5200(3) 0.086(3) Uani 1 1 d G . . . .
N7 N 0.6703(8) 0.2183(7) 0.1892(3) 0.062(3) Uani 1 1 d . . . . .
N8 N 0.2150(6) 0.8544(5) -0.0067(2) 0.083(3) Uani 1 1 d G . . . .
C83 C 0.1820(6) 0.9337(4) -0.0223(2) 0.111(3) Uani 1 1 d G . . . .
H83 H 0.225689 0.976976 -0.004505 0.133 Uiso 1 1 calc R U . . .
C82 C 0.0837(8) 0.9482(4) -0.0646(3) 0.111(3) Uani 1 1 d G . . . .
H82 H 0.061563 1.001215 -0.075028 0.133 Uiso 1 1 calc R U . . .
C81 C 0.0183(6) 0.8834(5) -0.0912(2) 0.111(3) Uani 1 1 d G . . . .
H81 H -0.047442 0.893160 -0.119452 0.133 Uiso 1 1 calc R U . . .
C80 C 0.0514(6) 0.8042(5) -0.0755(2) 0.072(4) Uani 1 1 d G . . . .
C85 C 0.1497(7) 0.7897(4) -0.0333(3) 0.075(5) Uani 1 1 d G . . . .
O1 O 0.7965(6) 0.0051(5) 0.2542(2) 0.095(3) Uani 1 1 d . . . . .
O2 O 1.2339(7) 0.0708(5) 0.4513(2) 0.090(3) Uani 1 1 d . . . . .
O3 O 0.7061(7) 0.4908(6) 0.2482(2) 0.097(3) Uani 1 1 d . . . . .
O4 O 0.2671(7) 0.5679(5) 0.0490(3) 0.099(3) Uani 1 1 d . . . . .

loop_
_atom_site_aniso_label
_atom_site_aniso_U_11
_atom_site_aniso_U_22
_atom_site_aniso_U_33
_atom_site_aniso_U_23
_atom_site_aniso_U_13
_atom_site_aniso_U_12
C1 0.058(6) 0.095(16) 0.038(5) 0.034(7) -0.007(4) 0.003(7)
C2 0.098(4) 0.042(7) 0.066(4) 0.031(4) -0.010(3) 0.013(4)
C3 0.116(9) 0.075(18) 0.075(8) 0.000(9) -0.056(7) 0.007(9)
C4 0.060(6) 0.15(2) 0.047(6) 0.001(9) -0.022(5) -0.001(8)
C5 0.048(5) 0.083(13) 0.034(5) -0.010(6) -0.020(4) 0.014(5)
C6 0.065(6) 0.039(11) 0.036(5) 0.012(6) 0.006(4) -0.016(6)
C8 0.119(10) 0.043(15) 0.168(13) -0.048(13) 0.011(8) 0.015(9)
C9 0.098(4) 0.042(7) 0.066(4) 0.031(4) -0.010(3) 0.013(4)
C10 0.098(4) 0.042(7) 0.066(4) 0.031(4) -0.010(3) 0.013(4)
C11 0.080(3) 0.043(6) 0.093(4) 0.020(4) 0.002(3) 0.031(3)
C12 0.058(6) 0.110(14) 0.033(5) 0.023(6) -0.003(4) -0.039(7)
C13 0.048(6) 0.027(10) 0.089(7) -0.003(6) -0.018(5) 0.013(5)
C14 0.059(6) 0.094(14) 0.080(7) 0.010(7) -0.003(5) 0.008(6)
C15 0.077(7) 0.055(14) 0.116(8) 0.005(9) 0.025(7) 0.021(6)
C16 0.136(9) 0.093(15) 0.076(7) -0.064(9) 0.001(8) -0.030(9)
C17 0.065(7) 0.140(17) 0.108(9) -0.032(9) 0.002(7) -0.026(8)
C18 0.093(7) 0.033(11) 0.066(6) -0.016(6) -0.026(6) 0.004(6)
C19 0.048(6) 0.053(11) 0.096(8) -0.011(7) -0.032(5) 0.007(6)
C20 0.034(6) 0.071(14) 0.123(9) 0.010(8) 0.013(6) -0.009(6)
C21 0.082(9) 0.120(17) 0.092(8) 0.005(9) 0.006(6) -0.013(8)
C22 0.038(6) 0.085(16) 0.196(12) 0.009(11) -0.007(8) -0.003(7)
C23 0.059(7) 0.15(2) 0.130(10) -0.029(11) 0.005(7) 0.004(8)
C24 0.080(7) 0.051(12) 0.075(6) 0.001(7) 0.008(5) 0.021(6)
C25 0.045(6) 0.041(11) 0.095(7) 0.010(6) -0.027(5) 0.006(5)
C26 0.108(4) 0.082(8) 0.071(3) -0.017(4) -0.028(3) 0.002(4)
C27 0.108(4) 0.082(8) 0.071(3) -0.017(4) -0.028(3) 0.002(4)
C28 0.108(4) 0.082(8) 0.071(3) -0.017(4) -0.028(3) 0.002(4)
C29 0.091(7) 0.093(15) 0.066(6) 0.003(7) -0.041(5) 0.006(7)
C36 0.080(3) 0.043(6) 0.093(4) 0.020(4) 0.002(3) 0.031(3)
C37 0.086(7) 0.069(12) 0.062(6) -0.028(7) -0.047(6) 0.004(6)
C38 0.069(6) 0.003(7) 0.048(5) 0.006(5) -0.005(5) -0.010(5)
C39 0.078(7) 0.032(10) 0.075(7) 0.030(6) -0.022(6) 0.001(6)
C40 0.093(8) 0.105(17) 0.101(9) -0.053(10) 0.004(7) 0.010(8)
C41 0.081(8) 0.045(12) 0.122(9) 0.003(9) -0.005(8) -0.011(7)
C42 0.049(6) 0.128(15) 0.088(8) -0.001(9) -0.007(6) -0.040(7)
C43 0.076(7) 0.042(11) 0.036(5) 0.001(6) -0.005(5) 0.022(5)
C44 0.046(6) 0.089(13) 0.078(7) -0.038(7) -0.035(5) 0.023(6)
C45 0.065(7) 0.047(11) 0.063(6) -0.008(7) -0.025(6) 0.034(5)
C46 0.097(8) 0.092(15) 0.052(6) 0.013(7) -0.013(6) 0.013(7)
C47 0.071(7) 0.088(15) 0.088(8) 0.003(8) 0.048(6) -0.008(7)
C48 0.090(8) 0.095(15) 0.063(6) 0.025(8) -0.026(7) -0.018(8)
C49 0.059(7) 0.068(13) 0.072(7) 0.008(7) -0.017(5) 0.015(6)
C50 0.057(6) 0.069(12) 0.043(5) -0.005(6) -0.011(5) 0.008(5)
C51 0.067(6) 0.045(11) 0.042(5) -0.008(6) -0.013(4) -0.007(6)
C52 0.112(8) 0.018(11) 0.093(7) 0.036(7) -0.037(6) -0.005(7)
C53 0.098(8) 0.098(17) 0.067(7) 0.048(8) -0.036(6) 0.002(9)
C54 0.094(8) 0.11(2) 0.076(8) 0.081(10) -0.029(6) -0.020(10)
C55 0.070(7) 0.038(12) 0.060(6) 0.022(7) 0.009(5) 0.015(6)
C56 0.062(6) 0.079(16) 0.048(6) -0.005(8) -0.013(5) -0.018(7)
C58 0.125(7) 0.089(15) 0.085(6) 0.014(7) -0.023(5) 0.006(7)
C59 0.125(7) 0.089(15) 0.085(6) 0.014(7) -0.023(5) 0.006(7)
C60 0.074(6) 0.047(11) 0.043(5) 0.004(6) -0.005(4) -0.021(6)
C61 0.080(3) 0.043(6) 0.093(4) 0.020(4) 0.002(3) 0.031(3)
C62 0.037(5) 0.097(13) 0.070(6) -0.030(7) -0.022(5) -0.021(6)
C63 0.083(7) 0.043(11) 0.066(6) -0.002(7) -0.016(6) 0.001(6)
C64 0.103(9) 0.088(17) 0.117(10) -0.027(10) -0.018(8) 0.004(8)
C65 0.069(8) 0.140(19) 0.108(9) 0.051(9) 0.011(6) -0.036(9)
C66 0.071(8) 0.081(17) 0.188(13) -0.029(13) 0.017(9) -0.012(8)
C67 0.046(7) 0.100(16) 0.125(9) -0.023(10) -0.013(6) 0.004(7)
C68 0.052(6) 0.073(13) 0.101(8) -0.040(9) -0.011(6) 0.005(6)
C69 0.089(8) 0.064(13) 0.054(6) -0.008(7) -0.023(6) 0.025(6)
C70 0.020(5) 0.170(18) 0.107(9) -0.058(10) -0.004(6) 0.011(6)
C71 0.136(11) 0.077(16) 0.067(8) -0.009(9) -0.009(8) 0.035(9)
C72 0.095(8) 0.085(15) 0.071(7) 0.072(7) 0.016(7) 0.011(8)
C73 0.066(8) 0.086(16) 0.151(11) -0.034(12) -0.008(8) 0.024(7)
C74 0.073(8) 0.131(17) 0.080(8) -0.038(9) -0.010(6) -0.005(8)
C75 0.051(6) 0.045(11) 0.077(7) 0.017(7) -0.007(6) -0.001(5)
C76 0.093(7) 0.055(13) 0.053(6) 0.038(7) -0.016(5) 0.015(7)
C77 0.141(5) 0.087(10) 0.105(5) -0.006(5) -0.010(4) 0.033(5)
C78 0.138(10) 0.17(2) 0.052(7) -0.048(10) -0.052(7) -0.019(11)
C79 0.066(8) 0.14(2) 0.085(9) 0.010(11) 0.003(6) 0.008(9)
C86 0.080(3) 0.043(6) 0.093(4) 0.020(4) 0.002(3) 0.031(3)
C87 0.043(5) 0.131(14) 0.035(5) -0.001(6) -0.022(4) -0.025(6)
C88 0.057(6) 0.066(12) 0.041(5) 0.015(6) -0.015(5) -0.001(6)
C89 0.114(9) 0.079(14) 0.076(7) -0.030(8) -0.016(6) 0.005(8)
C90 0.084(9) 0.076(17) 0.159(12) -0.006(11) 0.026(8) 0.036(8)
C91 0.067(7) 0.138(19) 0.104(9) -0.023(10) 0.001(7) -0.017(8)
C92 0.061(6) 0.015(9) 0.100(7) 0.028(6) -0.018(5) 0.002(5)
C93 0.049(6) 0.047(11) 0.055(5) 0.021(6) -0.010(4) 0.001(5)
C94 0.075(7) 0.066(12) 0.058(6) 0.004(6) -0.028(5) -0.019(6)
C95 0.054(6) 0.061(11) 0.058(6) -0.008(6) -0.019(5) -0.007(6)
C96 0.127(9) 0.065(12) 0.029(5) -0.007(6) -0.017(5) -0.012(7)
C97 0.059(6) 0.089(15) 0.080(7) 0.026(7) 0.021(5) 0.003(7)
C98 0.077(7) 0.124(17) 0.079(7) 0.030(8) -0.036(6) -0.036(8)
C99 0.120(9) 0.051(12) 0.065(7) 0.000(7) -0.041(6) -0.008(7)
C100 0.049(6) 0.070(12) 0.077(7) -0.005(7) -0.033(5) 0.020(6)
N1 0.077(5) 0.066(11) 0.080(5) -0.014(6) -0.025(4) -0.030(6)
N2 0.073(5) 0.053(9) 0.077(5) -0.006(5) -0.027(4) 0.018(4)
N3 0.101(6) 0.053(11) 0.098(6) -0.002(7) -0.012(5) 0.029(6)
N4 0.071(5) 0.071(12) 0.076(5) 0.016(6) -0.030(4) -0.003(5)
N5 0.068(5) 0.080(12) 0.082(6) -0.043(8) -0.006(4) 0.009(6)
N6 0.088(6) 0.137(13) 0.084(6) -0.068(8) 0.035(5) -0.050(7)
C31 0.082(7) 0.064(13) 0.062(6) -0.020(7) -0.042(5) 0.031(6)
C30 0.063(7) 0.22(2) 0.053(6) -0.052(10) -0.015(5) -0.036(9)
C35 0.101(8) 0.077(14) 0.088(8) -0.011(9) -0.023(6) -0.047(9)
C34 0.197(13) 0.023(13) 0.124(10) -0.008(9) 0.040(9) -0.026(10)
C33 0.108(4) 0.082(8) 0.071(3) -0.017(4) -0.028(3) 0.002(4)
N7 0.075(6) 0.028(9) 0.085(6) 0.006(6) -0.002(5) 0.003(5)
N8 0.134(7) 0.015(9) 0.101(6) 0.012(6) -0.012(5) 0.019(6)
C83 0.141(5) 0.087(10) 0.105(5) -0.006(5) -0.010(4) 0.033(5)
C82 0.141(5) 0.087(10) 0.105(5) -0.006(5) -0.010(4) 0.033(5)
C81 0.141(5) 0.087(10) 0.105(5) -0.006(5) -0.010(4) 0.033(5)
C80 0.069(7) 0.070(13) 0.079(7) 0.000(8) -0.020(5) -0.004(6)
C85 0.091(8) 0.067(14) 0.070(7) -0.006(8) -0.023(6) -0.005(8)
O1 0.090(5) 0.088(9) 0.111(5) -0.017(5) -0.030(4) -0.021(5)
O2 0.101(5) 0.082(10) 0.091(5) -0.007(5) -0.030(4) -0.019(5)
O3 0.106(6) 0.089(11) 0.100(5) 0.010(5) -0.048(4) 0.005(5)
O4 0.152(6) 0.020(8) 0.126(6) 0.014(5) -0.042(4) 0.000(5)

loop_
_atom_type_symbol
_atom_type_description
_atom_type_scat_dispersion_real
_atom_type_scat_dispersion_imag
_atom_type_scat_source
C C 0.0033 0.0016 'International Tables Vol C Tables 4.2.6.8 and 6.1.1.4'
H H 0.0000 0.0000 'International Tables Vol C Tables 4.2.6.8 and 6.1.1.4'
N N 0.0061 0.0033 'International Tables Vol C Tables 4.2.6.8 and 6.1.1.4'
O O 0.0106 0.0060 'International Tables Vol C Tables 4.2.6.8 and 6.1.1.4'

loop_
_geom_angle_atom_site_label_1
_geom_angle_atom_site_label_2
_geom_angle_atom_site_label_3
_geom_angle
_geom_angle_site_symmetry_1
_geom_angle_site_symmetry_3
_geom_angle_publ_flag
C6 C1 C2 113.7(8) . . ?
C6 C1 N1 116.2(11) . . ?
C2 C1 N1 130.0(13) . . ?
C1 C2 C3 120.7(14) . . ?
C1 C2 H2A 119.7 . . ?
C3 C2 H2A 119.7 . . ?
C4 C3 C2 127.1(14) . . ?
C4 C3 H3A 116.4 . . ?
C2 C3 H3A 116.4 . . ?
C3 C4 C5 118.0(10) . . ?
C3 C4 H4A 121.0 . . ?
C5 C4 H4A 121.0 . . ?
C4 C5 C10 124.4(8) . . ?
C4 C5 C6 113.6(11) . . ?
C10 C5 C6 122.0(8) . . ?
C1 C6 C5 126.5(8) . . ?
C1 C6 N5 121.4(9) . . ?
C5 C6 N5 112.0(11) . . ?
C9 C8 N5 116.1(11) . . ?
C9 C8 H8A 122.0 . . ?
N5 C8 H8A 122.0 . . ?
C8 C9 C10 131.5(13) . . ?
C8 C9 H9A 114.2 . . ?
C10 C9 H9A 114.2 . . ?
C9 C10 C5 115.9(9) . . ?
C9 C10 H10A 122.1 . . ?
C5 C10 H10A 122.1 . . ?
O1 C11 N1 126.5(9) . . ?
O1 C11 C12 128.0(13) . . ?
N1 C11 C12 105.5(10) . . ?
C13 C12 C25 125.3(7) . . ?
C13 C12 C11 119.0(9) . . ?
C25 C12 C11 114.9(8) . . ?
C12 C13 C14 125.5(7) . . ?
C12 C13 C18 116.3(8) . . ?
C14 C13 C18 118.1(8) . . ?
C13 C14 C15 122.1(7) . . ?
C13 C14 H14A 119.0 . . ?
C15 C14 H14A 119.0 . . ?
C14 C15 C16 118.1(9) . . ?
C14 C15 H15A 120.9 . . ?
C16 C15 H15A 120.9 . . ?
C17 C16 C15 120.9(8) . . ?
C17 C16 H16A 119.6 . . ?
C15 C16 H16A 119.6 . . ?
C16 C17 C18 122.8(9) . . ?
C16 C17 H17A 118.6 . . ?
C18 C17 H17A 118.6 . . ?
C19 C18 C17 121.4(8) . . ?
C19 C18 C13 120.6(8) . . ?
C17 C18 C13 117.8(9) . . ?
C18 C19 C20 120.1(7) . . ?
C18 C19 H19A 119.9 . . ?
C20 C19 H19A 119.9 . . ?
C19 C20 C25 124.1(9) . . ?
C19 C20 C21 119.2(9) . . ?
C25 C20 C21 116.2(9) . . ?
C22 C21 C20 120.4(9) . . ?
C22 C21 H21A 119.8 . . ?
C20 C21 H21A 119.8 . . ?
C21 C22 C23 120.7(10) . . ?
C21 C22 H22A 119.7 . . ?
C23 C22 H22A 119.7 . . ?
C24 C23 C22 120.4(9) . . ?
C24 C23 H23A 119.8 . . ?
C22 C23 H23A 119.8 . . ?
C23 C24 C25 119.0(8) . . ?
C23 C24 H24A 120.5 . . ?
C25 C24 H24A 120.5 . . ?
C12 C25 C20 113.3(8) . . ?
C12 C25 C24 123.8(7) . . ?
C20 C25 C24 122.9(9) . . ?
C27 C26 C31 117.5(9) . . ?
C27 C26 N2 123.0(12) . . ?
C31 C26 N2 119.2(11) . . ?
C26 C27 C28 121.9(12) . . ?
C26 C27 H27A 119.1 . . ?
C28 C27 H27A 119.1 . . ?
C27 C28 C29 115.9(11) . . ?
C27 C28 H28A 122.0 . . ?
C29 C28 H28A 122.0 . . ?
C30 C29 C28 119.7(8) . . ?
C30 C29 H29A 120.2 . . ?
C28 C29 H29A 120.2 . . ?
O2 C36 N2 120.7(9) . . ?
O2 C36 C37 121.9(11) . . ?
N2 C36 C37 117.0(11) . . ?
C50 C37 C38 121.7(8) . . ?
C50 C37 C36 121.8(9) . . ?
C38 C37 C36 116.5(10) . . ?
C39 C38 C37 123.7(9) . . ?
C39 C38 C43 115.8(8) . . ?
C37 C38 C43 120.5(9) . . ?
C38 C39 C40 123.6(9) . . ?
C38 C39 H39A 118.2 . . ?
C40 C39 H39A 118.2 . . ?
C41 C40 C39 117.6(10) . . ?
C41 C40 H40A 121.2 . . ?
C39 C40 H40A 121.2 . . ?
C42 C41 C40 122.9(10) . . ?
C42 C41 H41A 118.5 . . ?
C40 C41 H41A 118.5 . . ?
C41 C42 C43 117.4(10) . . ?
C41 C42 H42A 121.3 . . ?
C43 C42 H42A 121.3 . . ?
C44 C43 C42 121.8(8) . . ?
C44 C43 C38 115.5(9) . . ?
C42 C43 C38 122.3(10) . . ?
C43 C44 C45 127.6(8) . . ?
C43 C44 H44A 116.2 . . ?
C45 C44 H44A 116.2 . . ?
C44 C45 C46 128.0(8) . . ?
C44 C45 C50 113.8(10) . . ?
C46 C45 C50 118.1(8) . . ?
C47 C46 C45 123.5(9) . . ?
C47 C46 H46A 118.2 . . ?
C45 C46 H46A 118.2 . . ?
C46 C47 C48 120.0(10) . . ?
C46 C47 H47A 120.0 . . ?
C48 C47 H47A 120.0 . . ?
C49 C48 C47 119.2(9) . . ?
C49 C48 H48A 120.4 . . ?
C47 C48 H48A 120.4 . . ?
C48 C49 C50 125.7(8) . . ?
C48 C49 H49A 117.1 . . ?
C50 C49 H49A 117.1 . . ?
C37 C50 C45 120.2(9) . . ?
C37 C50 C49 126.3(8) . . ?
C45 C50 C49 113.5(9) . . ?
N3 C51 C56 111.2(11) . . ?
N3 C51 C52 127.0(10) . . ?
C56 C51 C52 121.6(8) . . ?
C53 C52 C51 114.5(10) . . ?
C53 C52 H52A 122.8 . . ?
C51 C52 H52A 122.8 . . ?
C54 C53 C52 127.0(15) . . ?
C54 C53 H53A 116.5 . . ?
C52 C53 H53A 116.5 . . ?
C53 C54 C55 118.7(13) . . ?
C53 C54 H54A 120.7 . . ?
C55 C54 H54A 120.7 . . ?
C54 C55 C60 123.9(11) . . ?
C54 C55 C56 124.2(13) . . ?
C60 C55 C56 111.9(12) . . ?
N7 C56 C51 119.3(9) . . ?
N7 C56 C55 126.7(12) . . ?
C51 C56 C55 113.9(13) . . ?
N7 C58 C59 128.2(14) . . ?
N7 C58 H58A 115.9 . . ?
C59 C58 H58A 115.9 . . ?
C60 C59 C58 121.2(14) . . ?
C60 C59 H59A 119.4 . . ?
C58 C59 H59A 119.4 . . ?
C59 C60 C55 117.4(9) . . ?
C59 C60 H60A 121.3 . . ?
C55 C60 H60A 121.3 . . ?
O3 C61 C62 120.7(12) . . ?
O3 C61 N3 119.2(10) . . ?
C62 C61 N3 119.3(12) . . ?
C63 C62 C75 119.7(9) . . ?
C63 C62 C61 116.5(11) . . ?
C75 C62 C61 123.5(9) . . ?
C62 C63 C64 123.1(9) . . ?
C62 C63 C68 120.9(10) . . ?
C64 C63 C68 115.9(9) . . ?
C65 C64 C63 123.4(11) . . ?
C65 C64 H64A 118.3 . . ?
C63 C64 H64A 118.3 . . ?
C64 C65 C66 121.9(12) . . ?
C64 C65 H65A 119.1 . . ?
C66 C65 H65A 119.1 . . ?
C67 C66 C65 120.3(11) . . ?
C67 C66 H66A 119.8 . . ?
C65 C66 H66A 119.8 . . ?
C66 C67 C68 120.0(10) . . ?
C66 C67 H67A 120.0 . . ?
C68 C67 H67A 120.0 . . ?
C69 C68 C63 115.7(9) . . ?
C69 C68 C67 125.6(9) . . ?
C63 C68 C67 118.3(11) . . ?
C68 C69 C70 128.3(9) . . ?
C68 C69 H69A 115.9 . . ?
C70 C69 H69A 115.9 . . ?
C71 C70 C69 125.3(10) . . ?
C71 C70 C75 123.9(9) . . ?
C69 C70 C75 110.4(11) . . ?
C70 C71 C72 119.2(10) . . ?
C70 C71 H71A 120.4 . . ?
C72 C71 H71A 120.4 . . ?
C71 C72 C73 117.5(12) . . ?
C71 C72 H72A 121.3 . . ?
C73 C72 H72A 121.3 . . ?
C74 C73 C72 124.6(11) . . ?
C74 C73 H73A 117.7 . . ?
C72 C73 H73A 117.7 . . ?
C73 C74 C75 118.7(10) . . ?
C73 C74 H74A 120.6 . . ?
C75 C74 H74A 120.6 . . ?
C62 C75 C74 119.8(9) . . ?
C62 C75 C70 124.2(9) . . ?
C74 C75 C70 116.0(11) . . ?
C77 C76 C85 121.9(9) . . ?
C77 C76 N4 124.4(12) . . ?
C85 C76 N4 113.4(8) . . ?
C76 C77 C78 110.4(14) . . ?
C76 C77 H77A 124.8 . . ?
C78 C77 H77A 124.8 . . ?
C79 C78 C77 126.2(13) . . ?
C79 C78 H78A 116.9 . . ?
C77 C78 H78A 116.9 . . ?
C78 C79 C80 121.4(12) . . ?
C78 C79 H79A 119.3 . . ?
C80 C79 H79A 119.3 . . ?
O4 C86 N4 126.8(11) . . ?
O4 C86 C87 123.7(14) . . ?
N4 C86 C87 109.5(11) . . ?
C88 C87 C100 120.3(6) . . ?
C88 C87 C86 119.8(8) . . ?
C100 C87 C86 119.7(8) . . ?
C87 C88 C93 121.4(7) . . ?
C87 C88 C89 125.7(7) . . ?
C93 C88 C89 112.9(8) . . ?
C90 C89 C88 125.4(8) . . ?
C90 C89 H89A 117.3 . . ?
C88 C89 H89A 117.3 . . ?
C89 C90 C91 120.7(10) . . ?
C89 C90 H90A 119.6 . . ?
C91 C90 H90A 119.6 . . ?
C92 C91 C90 118.6(10) . . ?
C92 C91 H91A 120.7 . . ?
C90 C91 H91A 120.7 . . ?
C91 C92 C93 124.1(8) . . ?
C91 C92 H92A 117.9 . . ?
C93 C92 H92A 117.9 . . ?
C94 C93 C92 125.5(7) . . ?
C94 C93 C88 116.4(8) . . ?
C92 C93 C88 118.0(7) . . ?
C95 C94 C93 124.0(7) . . ?
C95 C94 H94A 118.0 . . ?
C93 C94 H94A 118.0 . . ?
C94 C95 C96 124.8(7) . . ?
C94 C95 C100 115.8(7) . . ?
C96 C95 C100 119.3(8) . . ?
C97 C96 C95 119.8(7) . . ?
C97 C96 H96A 120.1 . . ?
C95 C96 H96A 120.1 . . ?
C96 C97 C98 123.3(8) . . ?
C96 C97 H97A 118.4 . . ?
C98 C97 H97A 118.4 . . ?
C99 C98 C97 115.7(9) . . ?
C99 C98 H98A 122.2 . . ?
C97 C98 H98A 122.2 . . ?
C100 C99 C98 127.1(8) . . ?
C100 C99 H99A 116.5 . . ?
C98 C99 H99A 116.5 . . ?
C99 C100 C87 123.3(7) . . ?
C99 C100 C95 114.5(8) . . ?
C87 C100 C95 121.9(8) . . ?
C1 N1 C11 125.1(9) . . ?
C1 N1 H1A 116.5 . . ?
C11 N1 H1A 118.3 . . ?
C26 N2 C36 129.4(10) . . ?
C26 N2 H2B 114.9 . . ?
C36 N2 H2B 115.7 . . ?
C51 N3 C61 129.3(10) . . ?
C51 N3 H3B 115.5 . . ?
C61 N3 H3B 115.2 . . ?
C86 N4 C76 123.9(10) . . ?
C86 N4 H4B 118.6 . . ?
C76 N4 H4B 117.5 . . ?
C8 N5 C6 122.4(9) . . ?
C31 N6 C33 120.0 . . ?
C26 C31 C30 125.9(7) . . ?
C26 C31 N6 114.1(7) . . ?
C30 C31 N6 120.0 . . ?
C29 C30 C31 118.7(6) . . ?
C29 C30 C35 121.2(6) . . ?
C31 C30 C35 120.0 . . ?
C34 C35 C30 120.0 . . ?
C35 C34 C33 120.0 . . ?
C34 C33 N6 120.0 . . ?
C58 N7 C56 114.6(10) . . ?
C83 N8 C85 120.0 . . ?
N8 C83 C82 120.0 . . ?
N8 C83 H83 120.0 . . ?
C82 C83 H83 120.0 . . ?
C83 C82 C81 120.0 . . ?
C83 C82 H82 120.0 . . ?
C81 C82 H82 120.0 . . ?
C80 C81 C82 120.0 . . ?
C80 C81 H81 120.0 . . ?
C82 C81 H81 120.0 . . ?
C79 C80 C81 121.4(8) . . ?
C79 C80 C85 118.6(8) . . ?
C81 C80 C85 120.0 . . ?
C80 C85 N8 120.0 . . ?
C80 C85 C76 120.9(5) . . ?
N8 C85 C76 119.1(5) . . ?

loop_
_geom_bond_atom_site_label_1
_geom_bond_atom_site_label_2
_geom_bond_distance
_geom_bond_site_symmetry_2
_geom_bond_publ_flag
C1 C6 1.365(16) . ?
C1 C2 1.375(13) . ?
C1 N1 1.382(9) . ?
C2 C3 1.377(13) . ?
C2 H2A 0.9300 . ?
C3 C4 1.28(2) . ?
C3 H3A 0.9300 . ?
C4 C5 1.436(15) . ?
C4 H4A 0.9300 . ?
C5 C10 1.448(15) . ?
C5 C6 1.461(14) . ?
C6 N5 1.488(11) . ?
C8 C9 1.274(13) . ?
C8 N5 1.436(17) . ?
C8 H8A 0.9300 . ?
C9 C10 1.309(10) . ?
C9 H9A 0.9300 . ?
C10 H10A 0.9300 . ?
C11 O1 1.207(14) . ?
C11 N1 1.426(16) . ?
C11 C12 1.578(10) . ?
C12 C13 1.362(9) . ?
C12 C25 1.397(10) . ?
C13 C14 1.382(10) . ?
C13 C18 1.480(10) . ?
C14 C15 1.406(9) . ?
C14 H14A 0.9300 . ?
C15 C16 1.477(11) . ?
C15 H15A 0.9300 . ?
C16 C17 1.285(11) . ?
C16 H16A 0.9300 . ?
C17 C18 1.443(10) . ?
C17 H17A 0.9300 . ?
C18 C19 1.306(10) . ?
C19 C20 1.376(9) . ?
C19 H19A 0.9300 . ?
C20 C25 1.424(9) . ?
C20 C21 1.442(12) . ?
C21 C22 1.377(10) . ?
C21 H21A 0.9300 . ?
C22 C23 1.454(9) . ?
C22 H22A 0.9300 . ?
C23 C24 1.342(11) . ?
C23 H23A 0.9300 . ?
C24 C25 1.427(9) . ?
C24 H24A 0.9300 . ?
C26 C27 1.334(19) . ?
C26 C31 1.354(13) . ?
C26 N2 1.373(9) . ?
C27 C28 1.468(9) . ?
C27 H27A 0.9300 . ?
C28 C29 1.476(15) . ?
C28 H28A 0.9300 . ?
C29 C30 1.335(13) . ?
C29 H29A 0.9300 . ?
C36 O2 1.216(15) . ?
C36 N2 1.420(12) . ?
C36 C37 1.496(12) . ?
C37 C50 1.323(13) . ?
C37 C38 1.407(11) . ?
C38 C39 1.332(11) . ?
C38 C43 1.427(10) . ?
C39 C40 1.393(10) . ?
C39 H39A 0.9300 . ?
C40 C41 1.388(11) . ?
C40 H40A 0.9300 . ?
C41 C42 1.322(13) . ?
C41 H41A 0.9300 . ?
C42 C43 1.406(10) . ?
C42 H42A 0.9300 . ?
C43 C44 1.333(12) . ?
C44 C45 1.390(11) . ?
C44 H44A 0.9300 . ?
C45 C46 1.418(13) . ?
C45 C50 1.487(10) . ?
C46 C47 1.369(11) . ?
C46 H46A 0.9300 . ?
C47 C48 1.442(12) . ?
C47 H47A 0.9300 . ?
C48 C49 1.296(13) . ?
C48 H48A 0.9300 . ?
C49 C50 1.507(11) . ?
C49 H49A 0.9300 . ?
C51 N3 1.388(9) . ?
C51 C56 1.409(16) . ?
C51 C52 1.440(17) . ?
C52 C53 1.420(10) . ?
C52 H52A 0.9300 . ?
C53 C54 1.296(18) . ?
C53 H53A 0.9300 . ?
C54 C55 1.30(2) . ?
C54 H54A 0.9300 . ?
C55 C60 1.487(17) . ?
C55 C56 1.499(11) . ?
C56 N7 1.308(16) . ?
C58 N7 1.268(14) . ?
C58 C59 1.374(10) . ?
C58 H58A 0.9300 . ?
C59 C60 1.333(18) . ?
C59 H59A 0.9300 . ?
C60 H60A 0.9300 . ?
C61 O3 1.125(16) . ?
C61 C62 1.412(13) . ?
C61 N3 1.451(13) . ?
C62 C63 1.345(11) . ?
C62 C75 1.394(13) . ?
C63 C64 1.445(15) . ?
C63 C68 1.471(11) . ?
C64 C65 1.335(11) . ?
C64 H64A 0.9300 . ?
C65 C66 1.395(12) . ?
C65 H65A 0.9300 . ?
C66 C67 1.385(16) . ?
C66 H66A 0.9300 . ?
C67 C68 1.476(12) . ?
C67 H67A 0.9300 . ?
C68 C69 1.340(13) . ?
C69 C70 1.434(12) . ?
C69 H69A 0.9300 . ?
C70 C71 1.376(15) . ?
C70 C75 1.455(12) . ?
C71 C72 1.389(12) . ?
C71 H71A 0.9300 . ?
C72 C73 1.406(12) . ?
C72 H72A 0.9300 . ?
C73 C74 1.392(16) . ?
C73 H73A 0.9300 . ?
C74 C75 1.399(11) . ?
C74 H74A 0.9300 . ?
C76 C77 1.418(14) . ?
C76 C85 1.431(14) . ?
C76 N4 1.462(9) . ?
C77 C78 1.510(17) . ?
C77 H77A 0.9300 . ?
C78 C79 1.28(2) . ?
C78 H78A 0.9300 . ?
C79 C80 1.376(13) . ?
C79 H79A 0.9300 . ?
C86 O4 1.216(15) . ?
C86 N4 1.361(17) . ?
C86 C87 1.546(10) . ?
C87 C88 1.371(10) . ?
C87 C100 1.373(9) . ?
C88 C93 1.454(9) . ?
C88 C89 1.478(10) . ?
C89 C90 1.311(11) . ?
C89 H89A 0.9300 . ?
C90 C91 1.389(11) . ?
C90 H90A 0.9300 . ?
C91 C92 1.350(9) . ?
C91 H91A 0.9300 . ?
C92 C93 1.434(10) . ?
C92 H92A 0.9300 . ?
C93 C94 1.403(9) . ?
C94 C95 1.396(10) . ?
C94 H94A 0.9300 . ?
C95 C96 1.453(9) . ?
C95 C100 1.456(9) . ?
C96 C97 1.293(11) . ?
C96 H96A 0.9300 . ?
C97 C98 1.420(10) . ?
C97 H97A 0.9300 . ?
C98 C99 1.377(10) . ?
C98 H98A 0.9300 . ?
C99 C100 1.353(10) . ?
C99 H99A 0.9300 . ?
N1 H1A 0.9000 . ?
N2 H2B 0.9001 . ?
N3 H3B 0.8999 . ?
N4 H4B 0.8999 . ?
N6 C31 1.3900 . ?
N6 C33 1.3900 . ?
C31 C30 1.3900 . ?
C30 C35 1.3900 . ?
C35 C34 1.3900 . ?
C34 C33 1.3900 . ?
N8 C83 1.3900 . ?
N8 C85 1.3900 . ?
C83 C82 1.3900 . ?
C83 H83 0.9300 . ?
C82 C81 1.3900 . ?
C82 H82 0.9300 . ?
C81 C80 1.3900 . ?
C81 H81 0.9300 . ?
C80 C85 1.3900 . ?

loop_
_geom_torsion_atom_site_label_1
_geom_torsion_atom_site_label_2
_geom_torsion_atom_site_label_3
_geom_torsion_atom_site_label_4
_geom_torsion
_geom_torsion_site_symmetry_1
_geom_torsion_site_symmetry_2
_geom_torsion_site_symmetry_3
_geom_torsion_site_symmetry_4
_geom_torsion_publ_flag
C6 C1 C2 C3 6.2(14) . . . . ?
N1 C1 C2 C3 -177.9(10) . . . . ?
C1 C2 C3 C4 -6(2) . . . . ?
C2 C3 C4 C5 5(2) . . . . ?
C3 C4 C5 C10 -179.5(12) . . . . ?
C3 C4 C5 C6 -3.3(15) . . . . ?
C2 C1 C6 C5 -5.6(15) . . . . ?
N1 C1 C6 C5 177.9(7) . . . . ?
C2 C1 C6 N5 179.3(6) . . . . ?
N1 C1 C6 N5 2.8(14) . . . . ?
C4 C5 C6 C1 4.2(14) . . . . ?
C10 C5 C6 C1 -179.5(10) . . . . ?
C4 C5 C6 N5 179.7(7) . . . . ?
C10 C5 C6 N5 -4.0(11) . . . . ?
N5 C8 C9 C10 2.5(19) . . . . ?
C8 C9 C10 C5 -4.7(16) . . . . ?
C4 C5 C10 C9 -178.7(7) . . . . ?
C6 C5 C10 C9 5.3(13) . . . . ?
O1 C11 C12 C13 97.2(15) . . . . ?
N1 C11 C12 C13 -85.7(12) . . . . ?
O1 C11 C12 C25 -72.5(14) . . . . ?
N1 C11 C12 C25 104.5(11) . . . . ?
C25 C12 C13 C14 178.9(12) . . . . ?
C11 C12 C13 C14 10.3(18) . . . . ?
C25 C12 C13 C18 2.6(17) . . . . ?
C11 C12 C13 C18 -166.1(10) . . . . ?
C12 C13 C14 C15 -178.8(12) . . . . ?
C18 C13 C14 C15 -2.5(18) . . . . ?
C13 C14 C15 C16 3.5(18) . . . . ?
C14 C15 C16 C17 -5.1(19) . . . . ?
C15 C16 C17 C18 6(2) . . . . ?
C16 C17 C18 C19 -179.4(15) . . . . ?
C16 C17 C18 C13 -4(2) . . . . ?
C12 C13 C18 C19 -5.7(16) . . . . ?
C14 C13 C18 C19 177.7(13) . . . . ?
C12 C13 C18 C17 179.3(12) . . . . ?
C14 C13 C18 C17 2.7(16) . . . . ?
C17 C18 C19 C20 178.5(13) . . . . ?
C13 C18 C19 C20 3.7(18) . . . . ?
C18 C19 C20 C25 1.6(19) . . . . ?
C18 C19 C20 C21 173.1(12) . . . . ?
C19 C20 C21 C22 -178.6(13) . . . . ?
C25 C20 C21 C22 -6.4(18) . . . . ?
C20 C21 C22 C23 7(2) . . . . ?
C21 C22 C23 C24 -5(2) . . . . ?
C22 C23 C24 C25 2.7(19) . . . . ?
C13 C12 C25 C20 2.1(17) . . . . ?
C11 C12 C25 C20 171.2(10) . . . . ?
C13 C12 C25 C24 -178.7(12) . . . . ?
C11 C12 C25 C24 -9.6(16) . . . . ?
C19 C20 C25 C12 -4.5(17) . . . . ?
C21 C20 C25 C12 -176.2(12) . . . . ?
C19 C20 C25 C24 176.3(13) . . . . ?
C21 C20 C25 C24 4.6(16) . . . . ?
C23 C24 C25 C12 178.0(13) . . . . ?
C23 C24 C25 C20 -2.9(18) . . . . ?
C31 C26 C27 C28 4.7(17) . . . . ?
N2 C26 C27 C28 178.2(7) . . . . ?
C26 C27 C28 C29 -5.8(14) . . . . ?
C27 C28 C29 C30 6.1(12) . . . . ?
O2 C36 C37 C50 -95.4(16) . . . . ?
N2 C36 C37 C50 76.8(13) . . . . ?
O2 C36 C37 C38 85.1(14) . . . . ?
N2 C36 C37 C38 -102.7(11) . . . . ?
C50 C37 C38 C39 -178.4(10) . . . . ?
C36 C37 C38 C39 1.1(15) . . . . ?
C50 C37 C38 C43 1.2(14) . . . . ?
C36 C37 C38 C43 -179.3(9) . . . . ?
C37 C38 C39 C40 -179.2(9) . . . . ?
C43 C38 C39 C40 1.1(14) . . . . ?
C38 C39 C40 C41 3.9(15) . . . . ?
C39 C40 C41 C42 -8.0(17) . . . . ?
C40 C41 C42 C43 6.4(18) . . . . ?
C41 C42 C43 C44 172.1(11) . . . . ?
C41 C42 C43 C38 -0.9(16) . . . . ?
C39 C38 C43 C44 -176.2(9) . . . . ?
C37 C38 C43 C44 4.1(13) . . . . ?
C39 C38 C43 C42 -2.8(14) . . . . ?
C37 C38 C43 C42 177.5(10) . . . . ?
C42 C43 C44 C45 175.8(11) . . . . ?
C38 C43 C44 C45 -10.8(15) . . . . ?
C43 C44 C45 C46 -174.2(10) . . . . ?
C43 C44 C45 C50 10.9(14) . . . . ?
C44 C45 C46 C47 -176.1(11) . . . . ?
C50 C45 C46 C47 -1.4(15) . . . . ?
C45 C46 C47 C48 0.1(16) . . . . ?
C46 C47 C48 C49 0.9(17) . . . . ?
C47 C48 C49 C50 -0.5(17) . . . . ?
C38 C37 C50 C45 -0.9(15) . . . . ?
C36 C37 C50 C45 179.6(10) . . . . ?
C38 C37 C50 C49 177.4(9) . . . . ?
C36 C37 C50 C49 -2.1(16) . . . . ?
C44 C45 C50 C37 -4.4(13) . . . . ?
C46 C45 C50 C37 -179.8(10) . . . . ?
C44 C45 C50 C49 177.1(8) . . . . ?
C46 C45 C50 C49 1.7(12) . . . . ?
C48 C49 C50 C37 -179.2(12) . . . . ?
C48 C49 C50 C45 -0.8(15) . . . . ?
N3 C51 C52 C53 178.8(7) . . . . ?
C56 C51 C52 C53 4.7(14) . . . . ?
C51 C52 C53 C54 -2.0(16) . . . . ?
C52 C53 C54 C55 -1(2) . . . . ?
C53 C54 C55 C60 178.6(9) . . . . ?
C53 C54 C55 C56 1.0(19) . . . . ?
N3 C51 C56 N7 4.2(13) . . . . ?
C52 C51 C56 N7 179.2(10) . . . . ?
N3 C51 C56 C55 -179.4(7) . . . . ?
C52 C51 C56 C55 -4.4(13) . . . . ?
C54 C55 C56 N7 177.6(12) . . . . ?
C60 C55 C56 N7 -0.2(14) . . . . ?
C54 C55 C56 C51 1.5(14) . . . . ?
C60 C55 C56 C51 -176.3(8) . . . . ?
N7 C58 C59 C60 2.0(17) . . . . ?
C58 C59 C60 C55 1.0(16) . . . . ?
C54 C55 C60 C59 -179.5(12) . . . . ?
C56 C55 C60 C59 -1.7(12) . . . . ?
O3 C61 C62 C63 -92.1(16) . . . . ?
N3 C61 C62 C63 98.4(13) . . . . ?
O3 C61 C62 C75 94.3(19) . . . . ?
N3 C61 C62 C75 -75.2(14) . . . . ?
C75 C62 C63 C64 178.0(10) . . . . ?
C61 C62 C63 C64 4.2(16) . . . . ?
C75 C62 C63 C68 -6.6(15) . . . . ?
C61 C62 C63 C68 179.6(11) . . . . ?
C62 C63 C64 C65 174.9(11) . . . . ?
C68 C63 C64 C65 -0.7(16) . . . . ?
C63 C64 C65 C66 -3(2) . . . . ?
C64 C65 C66 C67 5(2) . . . . ?
C65 C66 C67 C68 -3(2) . . . . ?
C62 C63 C68 C69 0.1(14) . . . . ?
C64 C63 C68 C69 175.8(10) . . . . ?
C62 C63 C68 C67 -173.4(10) . . . . ?
C64 C63 C68 C67 2.3(14) . . . . ?
C66 C67 C68 C69 -173.4(12) . . . . ?
C66 C67 C68 C63 -0.6(16) . . . . ?
C63 C68 C69 C70 8.9(17) . . . . ?
C67 C68 C69 C70 -178.1(11) . . . . ?
C68 C69 C70 C71 177.3(12) . . . . ?
C68 C69 C70 C75 -9.9(16) . . . . ?
C69 C70 C71 C72 175.3(11) . . . . ?
C75 C70 C71 C72 3.4(18) . . . . ?
C70 C71 C72 C73 -2.7(17) . . . . ?
C71 C72 C73 C74 2.2(19) . . . . ?
C72 C73 C74 C75 -2.1(19) . . . . ?
C63 C62 C75 C74 -176.3(9) . . . . ?
C61 C62 C75 C74 -2.9(17) . . . . ?
C63 C62 C75 C70 5.2(16) . . . . ?
C61 C62 C75 C70 178.5(11) . . . . ?
C73 C74 C75 C62 -176.2(11) . . . . ?
C73 C74 C75 C70 2.5(16) . . . . ?
C71 C70 C75 C62 175.4(12) . . . . ?
C69 C70 C75 C62 2.4(14) . . . . ?
C71 C70 C75 C74 -3.2(16) . . . . ?
C69 C70 C75 C74 -176.2(10) . . . . ?
C85 C76 C77 C78 6.3(14) . . . . ?
N4 C76 C77 C78 179.4(10) . . . . ?
C76 C77 C78 C79 -10(2) . . . . ?
C77 C78 C79 C80 10(3) . . . . ?
O4 C86 C87 C88 72.9(15) . . . . ?
N4 C86 C87 C88 -104.5(13) . . . . ?
O4 C86 C87 C100 -101.2(14) . . . . ?
N4 C86 C87 C100 81.4(13) . . . . ?
C100 C87 C88 C93 1.0(16) . . . . ?
C86 C87 C88 C93 -173.1(10) . . . . ?
C100 C87 C88 C89 179.7(12) . . . . ?
C86 C87 C88 C89 5.6(18) . . . . ?
C87 C88 C89 C90 176.2(14) . . . . ?
C93 C88 C89 C90 -4.9(19) . . . . ?
C88 C89 C90 C91 5(2) . . . . ?
C89 C90 C91 C92 -3(2) . . . . ?
C90 C91 C92 C93 1.4(19) . . . . ?
C91 C92 C93 C94 -178.0(13) . . . . ?
C91 C92 C93 C88 -1.4(17) . . . . ?
C87 C88 C93 C94 -1.4(15) . . . . ?
C89 C88 C93 C94 179.7(11) . . . . ?
C87 C88 C93 C92 -178.4(11) . . . . ?
C89 C88 C93 C92 2.7(14) . . . . ?
C92 C93 C94 C95 -179.5(11) . . . . ?
C88 C93 C94 C95 3.9(16) . . . . ?
C93 C94 C95 C96 178.0(11) . . . . ?
C93 C94 C95 C100 -5.4(16) . . . . ?
C94 C95 C96 C97 -177.7(12) . . . . ?
C100 C95 C96 C97 5.8(16) . . . . ?
C95 C96 C97 C98 -5.0(18) . . . . ?
C96 C97 C98 C99 3.1(17) . . . . ?
C97 C98 C99 C100 -2.2(19) . . . . ?
C98 C99 C100 C87 176.9(13) . . . . ?
C98 C99 C100 C95 3.2(18) . . . . ?
C88 C87 C100 C99 -175.9(12) . . . . ?
C86 C87 C100 C99 -1.8(18) . . . . ?
C88 C87 C100 C95 -2.7(17) . . . . ?
C86 C87 C100 C95 171.4(11) . . . . ?
C94 C95 C100 C99 178.5(11) . . . . ?
C96 C95 C100 C99 -4.7(15) . . . . ?
C94 C95 C100 C87 4.8(15) . . . . ?
C96 C95 C100 C87 -178.5(11) . . . . ?
C6 C1 N1 C11 -171.4(10) . . . . ?
C2 C1 N1 C11 12.8(15) . . . . ?
O1 C11 N1 C1 -5.1(18) . . . . ?
C12 C11 N1 C1 177.8(8) . . . . ?
C27 C26 N2 C36 -4.4(18) . . . . ?
C31 C26 N2 C36 169.0(8) . . . . ?
O2 C36 N2 C26 -4.4(18) . . . . ?
C37 C36 N2 C26 -176.7(9) . . . . ?
C56 C51 N3 C61 -170.8(9) . . . . ?
C52 C51 N3 C61 14.5(15) . . . . ?
O3 C61 N3 C51 2.7(19) . . . . ?
C62 C61 N3 C51 172.4(10) . . . . ?
O4 C86 N4 C76 1.6(19) . . . . ?
C87 C86 N4 C76 178.9(7) . . . . ?
C77 C76 N4 C86 -6.0(15) . . . . ?
C85 C76 N4 C86 167.6(10) . . . . ?
C9 C8 N5 C6 -0.8(16) . . . . ?
C1 C6 N5 C8 177.5(11) . . . . ?
C5 C6 N5 C8 1.7(12) . . . . ?
C27 C26 C31 C30 -3.9(14) . . . . ?
N2 C26 C31 C30 -177.7(5) . . . . ?
C27 C26 C31 N6 177.0(9) . . . . ?
N2 C26 C31 N6 3.2(11) . . . . ?
C33 N6 C31 C26 179.2(6) . . . . ?
C33 N6 C31 C30 0.0 . . . . ?
C28 C29 C30 C31 -5.4(12) . . . . ?
C28 C29 C30 C35 178.1(6) . . . . ?
C26 C31 C30 C29 4.4(9) . . . . ?
N6 C31 C30 C29 -176.5(9) . . . . ?
C26 C31 C30 C35 -179.1(7) . . . . ?
N6 C31 C30 C35 0.0 . . . . ?
C29 C30 C35 C34 176.5(9) . . . . ?
C31 C30 C35 C34 0.0 . . . . ?
C30 C35 C34 C33 0.0 . . . . ?
C35 C34 C33 N6 0.0 . . . . ?
C31 N6 C33 C34 0.0 . . . . ?
C59 C58 N7 C56 -3.8(16) . . . . ?
C51 C56 N7 C58 178.7(7) . . . . ?
C55 C56 N7 C58 2.7(16) . . . . ?
C85 N8 C83 C82 0.0 . . . . ?
N8 C83 C82 C81 0.0 . . . . ?
C83 C82 C81 C80 0.0 . . . . ?
C78 C79 C80 C81 175.6(13) . . . . ?
C78 C79 C80 C85 -4.9(19) . . . . ?
C82 C81 C80 C79 179.5(7) . . . . ?
C82 C81 C80 C85 0.0 . . . . ?
C79 C80 C85 N8 -179.5(7) . . . . ?
C81 C80 C85 N8 0.0 . . . . ?
C79 C80 C85 C76 1.8(9) . . . . ?
C81 C80 C85 C76 -178.8(8) . . . . ?
C83 N8 C85 C80 0.0 . . . . ?
C83 N8 C85 C76 178.8(8) . . . . ?
C77 C76 C85 C80 -3.2(13) . . . . ?
N4 C76 C85 C80 -177.0(6) . . . . ?
C77 C76 C85 N8 178.1(7) . . . . ?
N4 C76 C85 N8 4.2(10) . . . . ?
